data_7712532
loop_
_publ_author_name
'Hajibabaei, Farshid'
'Sanei Movafagh, Samaneh'
'Salehzadeh, Sadegh'
'Gable, Robert William'

_publ_section_title
;
 A tris(2-aminoethyl)amine-based zinc complex as a highly water-soluble
 drug carrier for the anti-COVID-19 drug favipiravir: a joint experimental
 and theoretical study.
;
_journal_name_full 'Dalton transactions (Cambridge, England : 2003)'
_journal_paper_doi 10.1039/d3dt00256j
_journal_year 2023
_chemical_formula_moiety '2(C6 H18 Cl N4 Zn), Cl4 Zn'
_chemical_formula_sum 'C12 H36 Cl6 N8 Zn3'
_chemical_formula_weight 701.30
_space_group_crystal_system monoclinic
_space_group_IT_number 14
_space_group_name_Hall '-P 2ybc'
_space_group_name_H-M_alt 'P 1 21/c 1'
_atom_sites_solution_hydrogens geom
_atom_sites_solution_primary dual
_audit_creation_date 2022-07-01
_audit_creation_method
;
Olex2 1.5
(compiled 2022.04.07 svn.rca3783a0 for OlexSys, GUI svn.r6498)
;
_audit_update_record
;
2022-11-30 deposited with the CCDC.	2023-02-23 downloaded from the CCDC.
;
_cell_angle_alpha 90
_cell_angle_beta 95.86(3)
_cell_angle_gamma 90
_cell_formula_units_Z 4
_cell_length_a 8.0201(16)
_cell_length_b 16.781(3)
_cell_length_c 19.809(4)
_cell_measurement_reflns_used 1374
_cell_measurement_temperature 100.0(2)
_cell_measurement_theta_max 28.02
_cell_measurement_theta_min 2.37
_cell_volume 2652.1(9)
_computing_cell_refinement 'XDS (Kabsch, 2010)'
_computing_data_collection 'AS QEGUI'
_computing_data_reduction 'XDS (Kabsch, 2010)'
_computing_molecular_graphics 'Olex2 1.5 (Dolomanov et al., 2009)'
_computing_publication_material 'Olex2 1.5 (Dolomanov et al., 2009)'
_computing_structure_refinement 'SHELXL 2018/3 (Sheldrick, 2015)'
_computing_structure_solution 'SHELXT 2018/2 (Sheldrick, 2018)'
_diffrn_ambient_temperature 100.0(2)
_diffrn_detector_area_resol_mean 13.3
_diffrn_measured_fraction_theta_full 1.000
_diffrn_measured_fraction_theta_max 0.904
_diffrn_measurement_device_type 'MX2 Beamline Australian Synchrotron'
_diffrn_measurement_method 'Omega Scan'
_diffrn_radiation_monochromator 'Silicon Double Crystal'
_diffrn_radiation_type Synchrotron
_diffrn_radiation_wavelength 0.71092
_diffrn_reflns_av_R_equivalents 0.0331
_diffrn_reflns_av_unetI/netI 0.0156
_diffrn_reflns_Laue_measured_fraction_full 1.000
_diffrn_reflns_Laue_measured_fraction_max 0.904
_diffrn_reflns_limit_h_max 11
_diffrn_reflns_limit_h_min -11
_diffrn_reflns_limit_k_max 25
_diffrn_reflns_limit_k_min -25
_diffrn_reflns_limit_l_max 29
_diffrn_reflns_limit_l_min -29
_diffrn_reflns_number 91824
_diffrn_reflns_point_group_measured_fraction_full 1.000
_diffrn_reflns_point_group_measured_fraction_max 0.904
_diffrn_reflns_theta_full 25.249
_diffrn_reflns_theta_max 32.179
_diffrn_reflns_theta_min 1.594
_diffrn_source 'MX2 Beamline Australian Synchrotron'
_diffrn_standards_number 0
_exptl_absorpt_coefficient_mu 3.313
_exptl_absorpt_correction_T_max 0.7464
_exptl_absorpt_correction_T_min 0.5539
_exptl_absorpt_correction_type multi-scan
_exptl_absorpt_process_details 'XDS (Kabsch, 2010)'
_exptl_crystal_colour colourless
_exptl_crystal_colour_primary colourless
_exptl_crystal_density_diffrn 1.756
_exptl_crystal_description needles
_exptl_crystal_F_000 1424
_exptl_crystal_recrystallization_method 'grown by slow evaporation from methanol'
_exptl_crystal_size_max 0.04
_exptl_crystal_size_mid 0.005
_exptl_crystal_size_min 0.005
_refine_diff_density_max 0.822
_refine_diff_density_min -1.224
_refine_diff_density_rms 0.109
_refine_ls_extinction_coef 0.0042(3)
_refine_ls_extinction_expression Fc^*^=kFc[1+0.001xFc^2^\l^3^/sin(2\q)]^-1/4^
_refine_ls_extinction_method 'SHELXL-2018/3 (Sheldrick 2018)'
_refine_ls_goodness_of_fit_ref 1.056
_refine_ls_hydrogen_treatment constr
_refine_ls_matrix_type full
_refine_ls_number_parameters 279
_refine_ls_number_reflns 8417
_refine_ls_number_restraints 10
_refine_ls_restrained_S_all 1.057
_refine_ls_R_factor_all 0.0274
_refine_ls_R_factor_gt 0.0268
_refine_ls_shift/su_max 0.002
_refine_ls_shift/su_mean 0.000
_refine_ls_structure_factor_coef Fsqd
_refine_ls_weighting_details 'w=1/[\s^2^(Fo^2^)+(0.0437P)^2^+1.4249P] where P=(Fo^2^+2Fc^2^)/3'
_refine_ls_weighting_scheme calc
_refine_ls_wR_factor_gt 0.0740
_refine_ls_wR_factor_ref 0.0744
_reflns_Friedel_coverage 0.000
_reflns_number_gt 8165
_reflns_number_total 8417
_reflns_threshold_expression 'I > 2\s(I)'
_cod_data_source_file d3dt00256j2.cif
_cod_data_source_block rwg2022jun_p157_189m
_cod_original_cell_volume 2652.0(9)
_cod_database_code 7712532
_shelx_shelxl_version_number 2018/3
_shelx_space_group_comment
;
The symmetry employed for this shelxl refinement is uniquely defined
by the following loop, which should always be used as a source of
symmetry information in preference to the above space-group names.
They are only intended as comments.
;
_exptl_absorpt_special_details
;
XDS does not report the values of _exptl_absorpt_correction_T_min and
_exptl_absorpt_correction_T_max.  Even though the data was processed by XDS
the values of the absorption corrections reported by SADABS are reported.
;
_diffrn_measurement_detector_type 'Dectris Eiger 16M'
_olex2_refinement_description
;
1. Fixed Uiso
 At 1.2 times of:
  All C(H,H) groups, All N(H,H) groups
2. Uiso/Uaniso restraints and constraints
Uanis(Zn3) = Uanis(Zn3A)
Uanis(Cl3) = Uanis(Cl3A)
Uanis(Cl4) = Uanis(Cl4A)
Uanis(Cl5) = Uanis(Cl5A)
Uanis(Cl6) = Uanis(Cl6A)
3. Same fragment restrains
{Zn3, Cl3, Cl4, Cl5, Cl6} sigma for 1-2: 0.02, 1-3: 0.04
as in
{Zn3A, Cl3A, Cl4A, Cl5A, Cl6A}
4. Others
 Sof(Zn3A)=Sof(Cl3A)=Sof(Cl4A)=Sof(Cl5A)=Sof(Cl6A)=1-FVAR(1)
 Sof(Zn3)=Sof(Cl3)=Sof(Cl4)=Sof(Cl5)=Sof(Cl6)=FVAR(1)
5.a Secondary CH2 refined with riding coordinates:
 N2(H2A,H2B), N3(H3A,H3B), N4(H4A,H4B), C1(H1A,H1B), C2(H2C,H2D), C3(H3C,H3D),
 C4(H4C,H4D), C5(H5A,H5B), C6(H6A,H6B), N6(H6C,H6D), N7(H7A,H7B), N8(H8A,H8B),
 C7(H7C,H7D), C8(H8C,H8D), C9(H9A,H9B), C10(H10A,H10B), C11(H11A,H11B),
 C12(H12A,H12B)
;
_olex2_submission_special_instructions 'No special instructions were received'

loop_
_space_group_symop_operation_xyz
'x, y, z'
'-x, y+1/2, -z+1/2'
'-x, -y, -z'
'x, -y-1/2, z-1/2'

loop_
_atom_site_label
_atom_site_type_symbol
_atom_site_fract_x
_atom_site_fract_y
_atom_site_fract_z
_atom_site_U_iso_or_equiv
_atom_site_adp_type
_atom_site_occupancy
_atom_site_site_symmetry_order
_atom_site_calc_flag
_atom_site_refinement_flags_posn
_atom_site_refinement_flags_adp
_atom_site_refinement_flags_occupancy
_atom_site_disorder_assembly
_atom_site_disorder_group
Zn1 Zn 0.52794(2) 0.46146(2) 0.62528(2) 0.01911(5) Uani 1 1 d . . . . .
Cl1 Cl 0.51043(4) 0.35018(2) 0.54809(2) 0.02383(7) Uani 1 1 d . . . . .
N1 N 0.54291(14) 0.57581(7) 0.68843(6) 0.0198(2) Uani 1 1 d . . . . .
N2 N 0.27804(15) 0.48836(8) 0.62092(6) 0.0247(2) Uani 1 1 d . . . . .
H2A H 0.226370 0.473313 0.581058 0.030 Uiso 1 1 calc R U . . .
H2B H 0.231829 0.462412 0.653493 0.030 Uiso 1 1 calc R U . . .
N3 N 0.62645(17) 0.41428(8) 0.71747(6) 0.0254(2) Uani 1 1 d . . . . .
H3A H 0.582472 0.366406 0.723418 0.030 Uiso 1 1 calc R U . . .
H3B H 0.737005 0.408915 0.718120 0.030 Uiso 1 1 calc R U . . .
N4 N 0.69097(15) 0.52576(8) 0.57248(6) 0.0226(2) Uani 1 1 d . . . . .
H4A H 0.768933 0.493447 0.558862 0.027 Uiso 1 1 calc R U . . .
H4B H 0.635317 0.547478 0.535861 0.027 Uiso 1 1 calc R U . . .
C1 C 0.36891(18) 0.60135(10) 0.69282(8) 0.0248(3) Uani 1 1 d . . . . .
H1A H 0.364796 0.658877 0.697100 0.030 Uiso 1 1 calc R U . . .
H1B H 0.327604 0.578092 0.732736 0.030 Uiso 1 1 calc R U . . .
C2 C 0.25869(18) 0.57532(10) 0.62978(8) 0.0275(3) Uani 1 1 d . . . . .
H2C H 0.142482 0.587970 0.634575 0.033 Uiso 1 1 calc R U . . .
H2D H 0.291368 0.603258 0.590332 0.033 Uiso 1 1 calc R U . . .
C3 C 0.62872(18) 0.55414(9) 0.75487(7) 0.0241(3) Uani 1 1 d . . . . .
H3C H 0.594401 0.590019 0.789267 0.029 Uiso 1 1 calc R U . . .
H3D H 0.748892 0.559401 0.753893 0.029 Uiso 1 1 calc R U . . .
C4 C 0.5865(2) 0.46888(10) 0.77264(7) 0.0275(3) Uani 1 1 d . . . . .
H4C H 0.650529 0.453655 0.814870 0.033 Uiso 1 1 calc R U . . .
H4D H 0.468325 0.464936 0.778777 0.033 Uiso 1 1 calc R U . . .
C5 C 0.63853(18) 0.63289(9) 0.65095(8) 0.0238(3) Uani 1 1 d . . . . .
H5A H 0.690905 0.672296 0.682070 0.029 Uiso 1 1 calc R U . . .
H5B H 0.563270 0.660387 0.617235 0.029 Uiso 1 1 calc R U . . .
C6 C 0.77189(18) 0.58926(9) 0.61636(8) 0.0246(3) Uani 1 1 d . . . . .
H6A H 0.829613 0.626283 0.589188 0.029 Uiso 1 1 calc R U . . .
H6B H 0.853597 0.566001 0.650182 0.029 Uiso 1 1 calc R U . . .
Zn2 Zn -0.05203(2) 0.26226(2) 0.54148(2) 0.02027(5) Uani 1 1 d . . . . .
Cl2 Cl -0.01747(4) 0.39737(2) 0.52168(2) 0.02160(7) Uani 1 1 d . . . . .
N5 N -0.0985(2) 0.13056(9) 0.57001(8) 0.0334(3) Uani 1 1 d . . . . .
N6 N 0.18590(17) 0.21818(9) 0.53772(8) 0.0307(3) Uani 1 1 d . . . . .
H6C H 0.202363 0.207404 0.494909 0.037 Uiso 1 1 calc R U . . .
H6D H 0.260779 0.254570 0.553411 0.037 Uiso 1 1 calc R U . . .
N7 N -0.22191(18) 0.22890(8) 0.46099(7) 0.0285(3) Uani 1 1 d . . . . .
H7A H -0.322772 0.247696 0.467529 0.034 Uiso 1 1 calc R U . . .
H7B H -0.191926 0.250413 0.422976 0.034 Uiso 1 1 calc R U . . .
N8 N -0.1443(2) 0.27694(9) 0.63400(7) 0.0350(3) Uani 1 1 d . . . . .
H8A H -0.059387 0.285201 0.665805 0.042 Uiso 1 1 calc R U . . .
H8B H -0.210126 0.319733 0.632383 0.042 Uiso 1 1 calc R U . . .
C7 C 0.0604(2) 0.08935(10) 0.56198(10) 0.0361(4) Uani 1 1 d . . . . .
H7C H 0.060013 0.070806 0.515585 0.043 Uiso 1 1 calc R U . . .
H7D H 0.071247 0.043270 0.591670 0.043 Uiso 1 1 calc R U . . .
C8 C 0.2088(3) 0.14486(11) 0.57905(10) 0.0381(4) Uani 1 1 d . . . . .
H8C H 0.217494 0.158445 0.626874 0.046 Uiso 1 1 calc R U . . .
H8D H 0.311534 0.118347 0.569886 0.046 Uiso 1 1 calc R U . . .
C9 C -0.2386(2) 0.10295(11) 0.52170(13) 0.0421(4) Uani 1 1 d . . . . .
H9A H -0.344078 0.116208 0.538935 0.051 Uiso 1 1 calc R U . . .
H9B H -0.233094 0.045472 0.517178 0.051 Uiso 1 1 calc R U . . .
C10 C -0.2315(2) 0.14121(11) 0.45308(11) 0.0373(4) Uani 1 1 d . . . . .
H10A H -0.134081 0.122020 0.432758 0.045 Uiso 1 1 calc R U . . .
H10B H -0.330784 0.127053 0.423362 0.045 Uiso 1 1 calc R U . . .
C11 C -0.1411(4) 0.13165(13) 0.64033(12) 0.0526(6) Uani 1 1 d . . . . .
H11A H -0.039335 0.130534 0.671289 0.063 Uiso 1 1 calc R U . . .
H11B H -0.206841 0.084836 0.648784 0.063 Uiso 1 1 calc R U . . .
C12 C -0.2408(3) 0.20646(13) 0.65260(11) 0.0500(6) Uani 1 1 d . . . . .
H12A H -0.348365 0.204908 0.625343 0.060 Uiso 1 1 calc R U . . .
H12B H -0.260895 0.209557 0.699999 0.060 Uiso 1 1 calc R U . . .
Zn3 Zn 0.15333(11) 0.34404(5) 0.79942(5) 0.02268(10) Uani 0.847(5) 1 d D . P A 1
Cl3 Cl 0.0375(2) 0.45839(10) 0.75134(7) 0.02791(18) Uani 0.847(5) 1 d D . P A 1
Cl4 Cl 0.30051(19) 0.29302(10) 0.71668(7) 0.02865(18) Uani 0.847(5) 1 d D . P A 1
Cl5 Cl -0.05583(14) 0.25660(5) 0.81324(9) 0.0390(2) Uani 0.847(5) 1 d D . P A 1
Cl6 Cl 0.30366(18) 0.37259(11) 0.89915(6) 0.0440(2) Uani 0.847(5) 1 d D . P A 1
Zn3A Zn 0.1690(6) 0.3501(3) 0.8082(2) 0.02268(10) Uani 0.153(5) 1 d D . P A 2
Cl3A Cl 0.0319(14) 0.4552(6) 0.7621(5) 0.02791(18) Uani 0.153(5) 1 d D . P A 2
Cl4A Cl 0.3168(12) 0.2939(6) 0.7277(4) 0.02865(18) Uani 0.153(5) 1 d D . P A 2
Cl5A Cl -0.0271(7) 0.2614(3) 0.8353(4) 0.0390(2) Uani 0.153(5) 1 d D . P A 2
Cl6A Cl 0.3250(12) 0.3863(7) 0.9043(4) 0.0440(2) Uani 0.153(5) 1 d D . P A 2

loop_
_atom_site_aniso_label
_atom_site_aniso_U_11
_atom_site_aniso_U_22
_atom_site_aniso_U_33
_atom_site_aniso_U_23
_atom_site_aniso_U_13
_atom_site_aniso_U_12
Zn1 0.01587(8) 0.02560(9) 0.01596(8) -0.00253(5) 0.00208(5) -0.00056(5)
Cl1 0.02131(14) 0.02798(16) 0.02232(15) -0.00608(11) 0.00283(11) -0.00112(11)
N1 0.0156(5) 0.0267(5) 0.0172(5) -0.0022(4) 0.0020(4) 0.0009(4)
N2 0.0163(5) 0.0361(7) 0.0215(5) -0.0069(5) 0.0011(4) -0.0033(4)
N3 0.0268(6) 0.0282(6) 0.0209(5) 0.0006(4) 0.0009(4) -0.0008(5)
N4 0.0207(5) 0.0281(6) 0.0197(5) -0.0023(4) 0.0056(4) 0.0009(4)
C1 0.0182(6) 0.0331(7) 0.0236(6) -0.0067(5) 0.0042(5) 0.0032(5)
C2 0.0174(6) 0.0381(8) 0.0264(7) -0.0051(6) -0.0007(5) 0.0050(5)
C3 0.0233(6) 0.0315(7) 0.0169(6) -0.0046(5) -0.0009(5) -0.0009(5)
C4 0.0321(7) 0.0334(7) 0.0169(6) 0.0003(5) 0.0021(5) -0.0015(6)
C5 0.0231(6) 0.0253(6) 0.0235(6) -0.0029(5) 0.0052(5) -0.0015(5)
C6 0.0186(6) 0.0306(7) 0.0250(6) -0.0030(5) 0.0052(5) -0.0036(5)
Zn2 0.02213(8) 0.02189(8) 0.01661(8) -0.00025(5) 0.00105(6) 0.00187(5)
Cl2 0.01944(13) 0.02263(14) 0.02259(14) -0.00076(11) 0.00136(11) -0.00034(10)
N5 0.0410(8) 0.0272(6) 0.0340(7) 0.0055(5) 0.0130(6) 0.0064(6)
N6 0.0229(6) 0.0272(6) 0.0409(8) -0.0060(5) -0.0018(5) 0.0022(5)
N7 0.0275(6) 0.0295(6) 0.0272(6) -0.0052(5) -0.0041(5) 0.0045(5)
N8 0.0531(9) 0.0329(7) 0.0200(6) 0.0030(5) 0.0082(6) 0.0136(6)
C7 0.0429(9) 0.0267(7) 0.0392(9) 0.0023(6) 0.0061(7) 0.0108(7)
C8 0.0403(9) 0.0335(8) 0.0375(9) -0.0045(7) -0.0110(7) 0.0146(7)
C9 0.0343(8) 0.0279(8) 0.0663(13) -0.0028(8) 0.0158(9) -0.0037(7)
C10 0.0304(8) 0.0317(8) 0.0479(10) -0.0147(7) -0.0052(7) -0.0005(6)
C11 0.0854(17) 0.0364(9) 0.0411(11) 0.0177(8) 0.0305(11) 0.0197(10)
C12 0.0781(16) 0.0386(10) 0.0394(10) 0.0154(8) 0.0358(11) 0.0164(10)
Zn3 0.01949(19) 0.02911(18) 0.0193(2) 0.00310(14) 0.00125(14) -0.00309(12)
Cl3 0.0256(2) 0.0297(2) 0.0285(5) 0.0044(3) 0.0032(3) 0.00198(17)
Cl4 0.0317(4) 0.03050(18) 0.0247(5) 0.0004(3) 0.0074(3) -0.0019(2)
Cl5 0.0317(3) 0.0427(3) 0.0436(6) 0.0077(3) 0.0094(4) -0.0133(2)
Cl6 0.0362(5) 0.0724(7) 0.0218(3) 0.0037(3) -0.0046(3) -0.0121(3)
Zn3A 0.01949(19) 0.02911(18) 0.0193(2) 0.00310(14) 0.00125(14) -0.00309(12)
Cl3A 0.0256(2) 0.0297(2) 0.0285(5) 0.0044(3) 0.0032(3) 0.00198(17)
Cl4A 0.0317(4) 0.03050(18) 0.0247(5) 0.0004(3) 0.0074(3) -0.0019(2)
Cl5A 0.0317(3) 0.0427(3) 0.0436(6) 0.0077(3) 0.0094(4) -0.0133(2)
Cl6A 0.0362(5) 0.0724(7) 0.0218(3) 0.0037(3) -0.0046(3) -0.0121(3)

loop_
_atom_type_symbol
_atom_type_description
_atom_type_scat_dispersion_real
_atom_type_scat_dispersion_imag
_atom_type_scat_source
C C 0.0033 0.0016 'International Tables Vol C Tables 4.2.6.8 and 6.1.1.4'
H H 0.0000 0.0000 'International Tables Vol C Tables 4.2.6.8 and 6.1.1.4'
Cl Cl 0.1484 0.1585 'International Tables Vol C Tables 4.2.6.8 and 6.1.1.4'
N N 0.0061 0.0033 'International Tables Vol C Tables 4.2.6.8 and 6.1.1.4'
Zn Zn 0.2839 1.4301 'International Tables Vol C Tables 4.2.6.8 and 6.1.1.4'

loop_
_geom_angle_atom_site_label_1
_geom_angle_atom_site_label_2
_geom_angle_atom_site_label_3
_geom_angle
_geom_angle_site_symmetry_1
_geom_angle_site_symmetry_3
_geom_angle_publ_flag
N1 Zn1 Cl1 173.80(3) . . ?
N2 Zn1 Cl1 98.67(4) . . ?
N2 Zn1 N1 80.48(5) . . ?
N2 Zn1 N3 113.88(6) . . ?
N2 Zn1 N4 122.16(6) . . ?
N3 Zn1 Cl1 104.81(4) . . ?
N3 Zn1 N1 81.05(5) . . ?
N4 Zn1 Cl1 94.74(4) . . ?
N4 Zn1 N1 80.66(5) . . ?
N4 Zn1 N3 116.29(5) . . ?
C1 N1 Zn1 106.24(9) . . ?
C1 N1 C5 112.71(12) . . ?
C3 N1 Zn1 106.04(9) . . ?
C3 N1 C1 112.34(11) . . ?
C3 N1 C5 113.10(11) . . ?
C5 N1 Zn1 105.70(8) . . ?
Zn1 N2 H2A 109.9 . . ?
Zn1 N2 H2B 109.9 . . ?
H2A N2 H2B 108.3 . . ?
C2 N2 Zn1 109.05(9) . . ?
C2 N2 H2A 109.9 . . ?
C2 N2 H2B 109.9 . . ?
Zn1 N3 H3A 109.9 . . ?
Zn1 N3 H3B 109.9 . . ?
H3A N3 H3B 108.3 . . ?
C4 N3 Zn1 108.74(10) . . ?
C4 N3 H3A 109.9 . . ?
C4 N3 H3B 109.9 . . ?
Zn1 N4 H4A 109.7 . . ?
Zn1 N4 H4B 109.7 . . ?
H4A N4 H4B 108.2 . . ?
C6 N4 Zn1 109.95(9) . . ?
C6 N4 H4A 109.7 . . ?
C6 N4 H4B 109.7 . . ?
N1 C1 H1A 109.6 . . ?
N1 C1 H1B 109.6 . . ?
N1 C1 C2 110.10(11) . . ?
H1A C1 H1B 108.2 . . ?
C2 C1 H1A 109.6 . . ?
C2 C1 H1B 109.6 . . ?
N2 C2 C1 108.78(12) . . ?
N2 C2 H2C 109.9 . . ?
N2 C2 H2D 109.9 . . ?
C1 C2 H2C 109.9 . . ?
C1 C2 H2D 109.9 . . ?
H2C C2 H2D 108.3 . . ?
N1 C3 H3C 109.6 . . ?
N1 C3 H3D 109.6 . . ?
N1 C3 C4 110.24(12) . . ?
H3C C3 H3D 108.1 . . ?
C4 C3 H3C 109.6 . . ?
C4 C3 H3D 109.6 . . ?
N3 C4 C3 109.88(12) . . ?
N3 C4 H4C 109.7 . . ?
N3 C4 H4D 109.7 . . ?
C3 C4 H4C 109.7 . . ?
C3 C4 H4D 109.7 . . ?
H4C C4 H4D 108.2 . . ?
N1 C5 H5A 109.7 . . ?
N1 C5 H5B 109.7 . . ?
N1 C5 C6 109.94(12) . . ?
H5A C5 H5B 108.2 . . ?
C6 C5 H5A 109.7 . . ?
C6 C5 H5B 109.7 . . ?
N4 C6 C5 108.98(11) . . ?
N4 C6 H6A 109.9 . . ?
N4 C6 H6B 109.9 . . ?
C5 C6 H6A 109.9 . . ?
C5 C6 H6B 109.9 . . ?
H6A C6 H6B 108.3 . . ?
N5 Zn2 Cl2 174.72(4) . . ?
N6 Zn2 Cl2 102.59(4) . . ?
N6 Zn2 N5 80.73(6) . . ?
N6 Zn2 N7 114.59(6) . . ?
N6 Zn2 N8 119.63(7) . . ?
N7 Zn2 Cl2 102.41(4) . . ?
N7 Zn2 N5 79.65(6) . . ?
N8 Zn2 Cl2 95.36(5) . . ?
N8 Zn2 N5 79.40(6) . . ?
N8 Zn2 N7 116.78(7) . . ?
C7 N5 Zn2 104.99(11) . . ?
C7 N5 C9 113.13(15) . . ?
C9 N5 Zn2 105.78(11) . . ?
C11 N5 Zn2 106.14(12) . . ?
C11 N5 C7 113.35(17) . . ?
C11 N5 C9 112.58(19) . . ?
Zn2 N6 H6C 109.7 . . ?
Zn2 N6 H6D 109.7 . . ?
H6C N6 H6D 108.2 . . ?
C8 N6 Zn2 110.03(12) . . ?
C8 N6 H6C 109.7 . . ?
C8 N6 H6D 109.7 . . ?
Zn2 N7 H7A 109.2 . . ?
Zn2 N7 H7B 109.2 . . ?
H7A N7 H7B 107.9 . . ?
C10 N7 Zn2 111.96(11) . . ?
C10 N7 H7A 109.2 . . ?
C10 N7 H7B 109.2 . . ?
Zn2 N8 H8A 109.3 . . ?
Zn2 N8 H8B 109.3 . . ?
H8A N8 H8B 107.9 . . ?
C12 N8 Zn2 111.74(12) . . ?
C12 N8 H8A 109.3 . . ?
C12 N8 H8B 109.3 . . ?
N5 C7 H7C 109.5 . . ?
N5 C7 H7D 109.5 . . ?
N5 C7 C8 110.74(15) . . ?
H7C C7 H7D 108.1 . . ?
C8 C7 H7C 109.5 . . ?
C8 C7 H7D 109.5 . . ?
N6 C8 C7 109.66(14) . . ?
N6 C8 H8C 109.7 . . ?
N6 C8 H8D 109.7 . . ?
C7 C8 H8C 109.7 . . ?
C7 C8 H8D 109.7 . . ?
H8C C8 H8D 108.2 . . ?
N5 C9 H9A 109.5 . . ?
N5 C9 H9B 109.5 . . ?
N5 C9 C10 110.77(15) . . ?
H9A C9 H9B 108.1 . . ?
C10 C9 H9A 109.5 . . ?
C10 C9 H9B 109.5 . . ?
N7 C10 C9 109.50(15) . . ?
N7 C10 H10A 109.8 . . ?
N7 C10 H10B 109.8 . . ?
C9 C10 H10A 109.8 . . ?
C9 C10 H10B 109.8 . . ?
H10A C10 H10B 108.2 . . ?
N5 C11 H11A 109.7 . . ?
N5 C11 H11B 109.7 . . ?
N5 C11 C12 109.83(16) . . ?
H11A C11 H11B 108.2 . . ?
C12 C11 H11A 109.7 . . ?
C12 C11 H11B 109.7 . . ?
N8 C12 C11 108.82(18) . . ?
N8 C12 H12A 109.9 . . ?
N8 C12 H12B 109.9 . . ?
C11 C12 H12A 109.9 . . ?
C11 C12 H12B 109.9 . . ?
H12A C12 H12B 108.3 . . ?
Cl4 Zn3 Cl3 103.45(6) . . ?
Cl5 Zn3 Cl3 108.55(6) . . ?
Cl5 Zn3 Cl4 106.71(5) . . ?
Cl6 Zn3 Cl3 110.05(7) . . ?
Cl6 Zn3 Cl4 116.03(6) . . ?
Cl6 Zn3 Cl5 111.55(5) . . ?
Cl3A Zn3A Cl4A 108.1(4) . . ?
Cl3A Zn3A Cl5A 107.0(4) . . ?
Cl3A Zn3A Cl6A 110.0(4) . . ?
Cl5A Zn3A Cl4A 108.5(3) . . ?
Cl6A Zn3A Cl4A 114.7(4) . . ?
Cl6A Zn3A Cl5A 108.4(3) . . ?

loop_
_geom_bond_atom_site_label_1
_geom_bond_atom_site_label_2
_geom_bond_distance
_geom_bond_site_symmetry_2
_geom_bond_publ_flag
Zn1 Cl1 2.4085(5) . ?
Zn1 N1 2.2871(13) . ?
Zn1 N2 2.0476(13) . ?
Zn1 N3 2.0716(14) . ?
Zn1 N4 2.0608(13) . ?
N1 C1 1.4708(18) . ?
N1 C3 1.4673(18) . ?
N1 C5 1.4741(19) . ?
N2 H2A 0.8900 . ?
N2 H2B 0.8900 . ?
N2 C2 1.480(2) . ?
N3 H3A 0.8900 . ?
N3 H3B 0.8900 . ?
N3 C4 1.486(2) . ?
N4 H4A 0.8900 . ?
N4 H4B 0.8900 . ?
N4 C6 1.4823(19) . ?
C1 H1A 0.9700 . ?
C1 H1B 0.9700 . ?
C1 C2 1.519(2) . ?
C2 H2C 0.9700 . ?
C2 H2D 0.9700 . ?
C3 H3C 0.9700 . ?
C3 H3D 0.9700 . ?
C3 C4 1.520(2) . ?
C4 H4C 0.9700 . ?
C4 H4D 0.9700 . ?
C5 H5A 0.9700 . ?
C5 H5B 0.9700 . ?
C5 C6 1.516(2) . ?
C6 H6A 0.9700 . ?
C6 H6B 0.9700 . ?
Zn2 Cl2 2.3224(6) . ?
Zn2 N5 2.3206(15) . ?
Zn2 N6 2.0550(14) . ?
Zn2 N7 2.0659(15) . ?
Zn2 N8 2.0602(15) . ?
N5 C7 1.473(2) . ?
N5 C9 1.474(3) . ?
N5 C11 1.468(3) . ?
N6 H6C 0.8900 . ?
N6 H6D 0.8900 . ?
N6 C8 1.479(2) . ?
N7 H7A 0.8900 . ?
N7 H7B 0.8900 . ?
N7 C10 1.481(2) . ?
N8 H8A 0.8900 . ?
N8 H8B 0.8900 . ?
N8 C12 1.481(3) . ?
C7 H7C 0.9700 . ?
C7 H7D 0.9700 . ?
C7 C8 1.522(3) . ?
C8 H8C 0.9700 . ?
C8 H8D 0.9700 . ?
C9 H9A 0.9700 . ?
C9 H9B 0.9700 . ?
C9 C10 1.510(3) . ?
C10 H10A 0.9700 . ?
C10 H10B 0.9700 . ?
C11 H11A 0.9700 . ?
C11 H11B 0.9700 . ?
C11 C12 1.521(3) . ?
C12 H12A 0.9700 . ?
C12 H12B 0.9700 . ?
Zn3 Cl3 2.2959(16) . ?
Zn3 Cl4 2.2821(15) . ?
Zn3 Cl5 2.2662(10) . ?
Zn3 Cl6 2.2582(12) . ?
Zn3A Cl3A 2.224(10) . ?
Zn3A Cl4A 2.285(9) . ?
Zn3A Cl5A 2.269(6) . ?
Zn3A Cl6A 2.253(8) . ?

loop_
_geom_hbond_atom_site_label_D
_geom_hbond_atom_site_label_H
_geom_hbond_atom_site_label_A
_geom_hbond_distance_DH
_geom_hbond_distance_HA
_geom_hbond_distance_DA
_geom_hbond_angle_DHA
_geom_hbond_site_symmetry_A
_geom_hbond_publ_flag
N2 H2A Cl2 0.89 2.52 3.2956(15) 145.6 . yes
N2 H2B Cl3 0.89 2.61 3.416(2) 151.1 . yes
N2 H2B Cl3A 0.89 2.81 3.628(9) 152.5 . yes
N3 H3A Cl4 0.89 2.57 3.311(2) 141.7 . yes
N3 H3A Cl4A 0.89 2.46 3.223(10) 143.8 . yes
N3 H3B Cl3 0.89 2.57 3.379(2) 151.4 1_655 yes
N3 H3B Cl3A 0.89 2.56 3.353(12) 149.3 1_655 yes
N4 H4A Cl2 0.89 2.52 3.4062(14) 177.7 1_655 yes
N4 H4B Cl1 0.89 2.59 3.4438(15) 162.3 3_666 yes
C5 H5A Cl4A 0.97 2.72 3.610(10) 153.2 2_656 yes
C6 H6A Cl2 0.97 2.82 3.5366(18) 131.8 3_666 yes
N6 H6C Cl6 0.89 2.52 3.358(2) 156.1 4_565 yes
N6 H6C Cl6A 0.89 2.65 3.450(9) 150.2 4_565 yes
N6 H6D Cl1 0.89 2.58 3.4079(16) 155.9 . yes
N7 H7A Cl1 0.89 2.78 3.5332(16) 143.2 1_455 yes
N7 H7B Cl5 0.89 2.53 3.346(2) 152.2 4_565 yes
N7 H7B Cl5A 0.89 2.30 3.075(6) 146.2 4_565 yes
N8 H8B Cl1 0.89 2.70 3.3336(19) 128.8 1_455 yes
C10 H10B Cl6A 0.97 2.76 3.618(10) 148.3 4_465 yes
C12 H12B Cl5 0.97 2.76 3.474(3) 131.2 . yes

loop_
_geom_torsion_atom_site_label_1
_geom_torsion_atom_site_label_2
_geom_torsion_atom_site_label_3
_geom_torsion_atom_site_label_4
_geom_torsion
_geom_torsion_site_symmetry_1
_geom_torsion_site_symmetry_2
_geom_torsion_site_symmetry_3
_geom_torsion_site_symmetry_4
_geom_torsion_publ_flag
Zn1 N1 C1 C2 -30.00(14) . . . . ?
Zn1 N1 C3 C4 -32.66(13) . . . . ?
Zn1 N1 C5 C6 -34.64(13) . . . . ?
Zn1 N2 C2 C1 -51.15(14) . . . . ?
Zn1 N3 C4 C3 -47.70(14) . . . . ?
Zn1 N4 C6 C5 -47.46(14) . . . . ?
N1 C1 C2 N2 54.48(16) . . . . ?
N1 C3 C4 N3 54.85(16) . . . . ?
N1 C5 C6 N4 55.63(16) . . . . ?
C1 N1 C3 C4 82.98(15) . . . . ?
C1 N1 C5 C6 -150.27(12) . . . . ?
C3 N1 C1 C2 -145.51(13) . . . . ?
C3 N1 C5 C6 80.95(14) . . . . ?
C5 N1 C1 C2 85.31(15) . . . . ?
C5 N1 C3 C4 -148.05(12) . . . . ?
Zn2 N5 C7 C8 32.51(17) . . . . ?
Zn2 N5 C9 C10 34.38(16) . . . . ?
Zn2 N5 C11 C12 34.9(3) . . . . ?
Zn2 N6 C8 C7 47.77(17) . . . . ?
Zn2 N7 C10 C9 44.64(18) . . . . ?
Zn2 N8 C12 C11 46.7(2) . . . . ?
N5 C7 C8 N6 -54.6(2) . . . . ?
N5 C9 C10 N7 -53.2(2) . . . . ?
N5 C11 C12 N8 -54.7(3) . . . . ?
C7 N5 C9 C10 -80.01(19) . . . . ?
C7 N5 C11 C12 149.6(2) . . . . ?
C9 N5 C7 C8 147.37(16) . . . . ?
C9 N5 C11 C12 -80.4(2) . . . . ?
C11 N5 C7 C8 -82.9(2) . . . . ?
C11 N5 C9 C10 149.88(16) . . . . ?
